data_2014512
loop_
_publ_author_name
'Gao, Shan'
'Lu, Zhen-Zhong'
'Huo, Li-Hua'
'Zhao, Hui'

_publ_section_title <i>catena</i>-Poly[[(pyridin-4-ol-\k<i>N</i>)silver(I)]-\m-pyridin-4-olato-\k^2^<i>N</i>:<i>O</i>]
_journal_issue 12
_journal_name_full 'Acta Crystallographica Section C'
_journal_page_first m651
_journal_page_last m653
_journal_paper_doi 10.1107/S0108270104026757
_journal_volume 60
_journal_year 2004
_chemical_formula_iupac '[Ag (C5 H4 N O) (C5 H5 N O)]'
_chemical_formula_moiety 'C10 H9 Ag N2 O2'
_chemical_formula_sum 'C10 H9 Ag N2 O2'
_chemical_formula_weight 297.06
_chemical_name_systematic
;
catena-Poly[[(pyridin-4-ol-\kN)silver(I)]-\m-pyridin-4-olato-\k^2^N:O]
;
_space_group_IT_number 14
_symmetry_cell_setting monoclinic
_symmetry_space_group_name_Hall '-P 2ybc'
_symmetry_space_group_name_H-M 'P 1 21/c 1'
_atom_sites_solution_hydrogens geom
_atom_sites_solution_primary direct
_atom_sites_solution_secondary difmap
_cell_angle_alpha 90.00
_cell_angle_beta 111.81(3)
_cell_angle_gamma 90.00
_cell_formula_units_Z 4
_cell_length_a 9.1673(18)
_cell_length_b 10.401(2)
_cell_length_c 11.026(2)
_cell_measurement_reflns_used 8987
_cell_measurement_temperature 293(2)
_cell_measurement_theta_max 27.49
_cell_measurement_theta_min 3.09
_cell_volume 976.1(4)
_computing_cell_refinement RAPID-AUTO
_computing_data_collection 'RAPID-AUTO (Rigaku Corporation, 1998)'
_computing_data_reduction 'CrystalStructure (Rigaku/MSC, 2002)'
_computing_molecular_graphics 'ORTEPII (Johnson, 1976)'
_computing_publication_material SHELXL97
_computing_structure_refinement 'SHELXL97 (Sheldrick, 1997)'
_computing_structure_solution 'SHELXS97 (Sheldrick, 1997)'
_diffrn_ambient_temperature 293(2)
_diffrn_detector_area_resol_mean 10
_diffrn_measured_fraction_theta_full 0.999
_diffrn_measured_fraction_theta_max 0.999
_diffrn_measurement_device_type 'Rigaku R-AXIS RAPID area-detector'
_diffrn_measurement_method \w
_diffrn_radiation_monochromator graphite
_diffrn_radiation_source 'fine-focus sealed tube'
_diffrn_radiation_type MoK\a
_diffrn_radiation_wavelength 0.71073
_diffrn_reflns_av_R_equivalents 0.0238
_diffrn_reflns_av_sigmaI/netI 0.0165
_diffrn_reflns_limit_h_max 11
_diffrn_reflns_limit_h_min -11
_diffrn_reflns_limit_k_max 13
_diffrn_reflns_limit_k_min -11
_diffrn_reflns_limit_l_max 14
_diffrn_reflns_limit_l_min -14
_diffrn_reflns_number 9387
_diffrn_reflns_theta_full 27.48
_diffrn_reflns_theta_max 27.48
_diffrn_reflns_theta_min 3.09
_diffrn_standards_decay_% 0
_diffrn_standards_interval_count 0
_diffrn_standards_interval_time 0
_diffrn_standards_number 0
_exptl_absorpt_coefficient_mu 2.043
_exptl_absorpt_correction_T_max 0.749
_exptl_absorpt_correction_T_min 0.519
_exptl_absorpt_correction_type multi-scan
_exptl_absorpt_process_details '(ABSCOR; Higashi, 1995)'
_exptl_crystal_colour colourless
_exptl_crystal_density_diffrn 2.022
_exptl_crystal_density_meas ?
_exptl_crystal_density_method 'not measured'
_exptl_crystal_description prism
_exptl_crystal_F_000 584
_exptl_crystal_size_max 0.37
_exptl_crystal_size_mid 0.24
_exptl_crystal_size_min 0.15
_refine_diff_density_max 0.587
_refine_diff_density_min -0.283
_refine_ls_extinction_method none
_refine_ls_goodness_of_fit_ref 1.059
_refine_ls_hydrogen_treatment mixed
_refine_ls_matrix_type full
_refine_ls_number_parameters 139
_refine_ls_number_reflns 2234
_refine_ls_number_restraints 1
_refine_ls_restrained_S_all 1.059
_refine_ls_R_factor_all 0.0332
_refine_ls_R_factor_gt 0.0251
_refine_ls_shift/su_max 0.001
_refine_ls_shift/su_mean 0.000
_refine_ls_structure_factor_coef Fsqd
_refine_ls_weighting_details 'calc w = 1/[\s^2^(Fo^2^)+(0.0316P)^2^+0.2855P] where P = (Fo^2^+2Fc^2^)/3'
_refine_ls_weighting_scheme calc
_refine_ls_wR_factor_gt 0.0541
_refine_ls_wR_factor_ref 0.0562
_reflns_number_gt 1929
_reflns_number_total 2234
_reflns_threshold_expression I>2\s(I)
_cod_data_source_file jz1667.cif
_cod_data_source_block I
_cod_depositor_comments
;
The following automatic conversions were performed:
'_symmetry_cell_setting' value 'Monoclinic' changed to 'monoclinic'
according to '/home/saulius/struct/CIF-dictionaries/cif_core.dic'
dictionary named 'cif_core.dic' version 2.4.1 from 2010-06-29.

Automatic conversion script
Id: cif_fix_enum 1527 2010-12-29 10:47:43Z saulius 

The following automatic conversions were performed:

'_symmetry_cell_setting' value 'Monoclinic' changed to 'monoclinic'
according to /home/saulius/struct/CIF-dictionaries/cif_core.dic
dictionary named 'cif_core.dic' version 2.4.1 from 2010-06-29.

Automatic conversion script
Id: cif_fix_values 1715 2011-07-08 13:25:40Z adriana 

The following automatic conversions were performed:

'_exptl_crystal_density_meas' value 'not measured' was changed to '?'
- the value is perceived as not measured.

Automatic conversion script
Id: cif_fix_values 3008 2015-01-20 13:52:24Z robertas 
;
_cod_original_sg_symbol_H-M 'P 21/c'
_cod_database_code 2014512
_cod_database_fobs_code 2014512

loop_
_symmetry_equiv_pos_as_xyz
'x, y, z'
'-x, y+1/2, -z+1/2'
'-x, -y, -z'
'x, -y-1/2, z-1/2'

loop_
_atom_site_label
_atom_site_fract_x
_atom_site_fract_y
_atom_site_fract_z
_atom_site_U_iso_or_equiv
_atom_site_adp_type
_atom_site_calc_flag
_atom_site_refinement_flags
_atom_site_occupancy
_atom_site_disorder_assembly
_atom_site_disorder_group
_atom_site_type_symbol
Ag1 0.66638(2) 0.620516(17) 0.580211(19) 0.03813(8) Uani d . 1 . . Ag
O1 1.0789(3) 0.19027(19) 0.47214(19) 0.0497(5) Uani d D 1 . . O
O2 0.2413(2) 1.05781(16) 0.66040(17) 0.0376(4) Uani d . 1 . . O
N1 0.7977(2) 0.46500(18) 0.5463(2) 0.0333(4) Uani d . 1 . . N
N2 0.5168(2) 0.77112(18) 0.5953(2) 0.0350(4) Uani d . 1 . . N
C1 0.9023(3) 0.3973(2) 0.6448(2) 0.0341(5) Uani d . 1 . . C
C2 0.9982(3) 0.3038(2) 0.6265(2) 0.0332(5) Uani d . 1 . . C
C3 0.9902(3) 0.2759(2) 0.5003(2) 0.0327(5) Uani d . 1 . . C
C4 0.8820(3) 0.3456(2) 0.3986(2) 0.0361(5) Uani d . 1 . . C
C5 0.7912(3) 0.4368(2) 0.4257(2) 0.0349(5) Uani d . 1 . . C
C6 0.4125(3) 0.8382(2) 0.4961(2) 0.0383(5) Uani d . 1 . . C
C7 0.3180(3) 0.9336(2) 0.5114(2) 0.0368(5) Uani d . 1 . . C
C8 0.3251(3) 0.9673(2) 0.6370(2) 0.0289(5) Uani d . 1 . . C
C9 0.4313(3) 0.8944(2) 0.7391(2) 0.0350(5) Uani d . 1 . . C
C10 0.5215(3) 0.8013(2) 0.7149(2) 0.0360(5) Uani d . 1 . . C
H1 0.9099 0.4148 0.7296 0.041 Uiso calc R 1 . . H
H2 1.0679 0.2595 0.6977 0.040 Uiso calc R 1 . . H
H4 0.8716 0.3301 0.3127 0.043 Uiso calc R 1 . . H
H5 0.7202 0.4822 0.3560 0.042 Uiso calc R 1 . . H
H6 0.4043 0.8183 0.4116 0.046 Uiso calc R 1 . . H
H7 0.2488 0.9762 0.4386 0.044 Uiso calc R 1 . . H
H9 0.4402 0.9100 0.8246 0.042 Uiso calc R 1 . . H
H10 0.5905 0.7560 0.7856 0.043 Uiso calc R 1 . . H
H11 1.140(3) 0.152(3) 0.539(2) 0.075 Uiso d D 1 . . H

loop_
_atom_site_aniso_label
_atom_site_aniso_U_11
_atom_site_aniso_U_22
_atom_site_aniso_U_33
_atom_site_aniso_U_12
_atom_site_aniso_U_13
_atom_site_aniso_U_23
Ag1 0.03988(12) 0.03334(11) 0.04500(12) 0.00966(8) 0.02019(9) -0.00097(8)
O1 0.0598(12) 0.0504(11) 0.0414(11) 0.0288(10) 0.0218(9) 0.0062(9)
O2 0.0411(10) 0.0332(9) 0.0393(9) 0.0105(7) 0.0157(8) -0.0006(7)
N1 0.0333(10) 0.0299(9) 0.0400(11) 0.0049(8) 0.0176(9) 0.0026(8)
N2 0.0370(11) 0.0301(10) 0.0396(11) 0.0046(8) 0.0162(9) -0.0023(9)
C1 0.0361(12) 0.0337(13) 0.0360(12) 0.0008(9) 0.0174(10) -0.0001(9)
C2 0.0337(12) 0.0328(12) 0.0332(12) 0.0033(9) 0.0126(10) 0.0055(9)
C3 0.0334(12) 0.0294(11) 0.0382(12) 0.0047(9) 0.0165(10) 0.0015(9)
C4 0.0402(13) 0.0391(13) 0.0303(12) 0.0068(10) 0.0147(10) 0.0007(10)
C5 0.0350(12) 0.0343(13) 0.0342(13) 0.0073(10) 0.0114(10) 0.0058(10)
C6 0.0475(14) 0.0374(13) 0.0326(12) 0.0067(11) 0.0179(11) -0.0014(10)
C7 0.0401(13) 0.0346(13) 0.0350(13) 0.0073(10) 0.0131(10) 0.0030(10)
C8 0.0277(11) 0.0241(10) 0.0354(12) -0.0017(8) 0.0123(9) -0.0021(9)
C9 0.0374(12) 0.0349(13) 0.0306(11) 0.0039(10) 0.0102(10) -0.0044(9)
C10 0.0348(13) 0.0343(12) 0.0359(13) 0.0064(10) 0.0095(10) 0.0005(10)

loop_
_atom_type_symbol
_atom_type_description
_atom_type_scat_dispersion_real
_atom_type_scat_dispersion_imag
_atom_type_scat_source
C C 0.0033 0.0016 'International Tables Vol C Tables 4.2.6.8 and 6.1.1.4'
H H 0.0000 0.0000 'International Tables Vol C Tables 4.2.6.8 and 6.1.1.4'
N N 0.0061 0.0033 'International Tables Vol C Tables 4.2.6.8 and 6.1.1.4'
O O 0.0106 0.0060 'International Tables Vol C Tables 4.2.6.8 and 6.1.1.4'
Ag Ag -0.8971 1.1015 'International Tables Vol C Tables 4.2.6.8 and 6.1.1.4'

loop_
_geom_angle_atom_site_label_1
_geom_angle_atom_site_label_2
_geom_angle_atom_site_label_3
_geom_angle_site_symmetry_1
_geom_angle_site_symmetry_3
_geom_angle
_geom_angle_publ_flag
N1 Ag1 O2 . 2_646 91.5(2) yes
N2 Ag1 O2 . 2_646 92.9(2) yes
N2 Ag1 N1 . . 174.12(8) yes
Ag1 O2 C8 2_646 . 113.8(2) no
O1 C3 C4 . . 118.6(2) no
O1 C3 C2 . . 124.5(2) no
O2 C8 C9 . . 121.1(2) no
O2 C8 C7 . . 124.1(2) no
N1 C1 C2 . . 123.5(2) no
N1 C1 H1 . . 118.2 no
N1 C5 C4 . . 124.2(2) no
N1 C5 H5 . . 117.9 no
N2 C6 C7 . . 124.4(2) no
N2 C6 H6 . . 117.8 no
N2 C10 C9 . . 124.0(2) no
N2 C10 H10 . . 118.0 no
C1 N1 Ag1 . . 122.26(16) no
C1 C2 C3 . . 119.6(2) no
C1 C2 H2 . . 120.2 no
C2 C1 H1 . . 118.2 no
C3 O1 H11 . . 113(3) no
C3 C2 H2 . . 120.2 no
C3 C4 H4 . . 120.2 no
C4 C3 C2 . . 116.8(2) no
C4 C5 H5 . . 117.9 no
C5 C4 C3 . . 119.7(2) no
C5 C4 H4 . . 120.2 no
C5 N1 C1 . . 116.1(2) no
C5 N1 Ag1 . . 121.33(16) no
C6 N2 Ag1 . . 126.88(17) no
C6 C7 C8 . . 120.1(2) no
C6 C7 H7 . . 119.9 no
C8 C7 H7 . . 119.9 no
C8 C9 H9 . . 119.4 no
C7 C6 H6 . . 117.8 no
C9 C8 C7 . . 114.8(2) no
C9 C10 H10 . . 118.0 no
C10 C9 C8 . . 121.1(2) no
C10 C9 H9 . . 119.4 no
C10 N2 C6 . . 115.5(2) no
C10 N2 Ag1 . . 117.59(16) no

loop_
_geom_bond_atom_site_label_1
_geom_bond_atom_site_label_2
_geom_bond_site_symmetry_2
_geom_bond_distance
_geom_bond_publ_flag
Ag1 N2 . 2.129(2) yes
Ag1 N1 . 2.131(2) yes
Ag1 O2 2_646 2.743(2) yes
O1 C3 . 1.318(3) yes
O2 C8 . 1.300(3) yes
C1 C2 . 1.375(3) yes
C2 C3 . 1.396(3) yes
C3 C4 . 1.393(3) yes
C4 C5 . 1.366(4) yes
C6 C7 . 1.368(4) yes
C7 C8 . 1.406(3) yes
C8 C9 . 1.405(3) yes
C9 C10 . 1.362(3) yes
N1 C5 . 1.341(3) yes
N1 C1 . 1.349(3) yes
N2 C10 . 1.340(3) yes
N2 C6 . 1.349(3) yes
O1 H11 . 0.84(3) no
C1 H1 . 0.9300 no
C2 H2 . 0.9300 no
C4 H4 . 0.9300 no
C5 H5 . 0.9300 no
C6 H6 . 0.9300 no
C7 H7 . 0.9300 no
C9 H9 . 0.9300 no
C10 H10 . 0.9300 no

loop_
_geom_hbond_atom_site_label_D
_geom_hbond_atom_site_label_H
_geom_hbond_atom_site_label_A
_geom_hbond_site_symmetry_A
_geom_hbond_distance_DH
_geom_hbond_distance_HA
_geom_hbond_distance_DA
_geom_hbond_angle_DHA
_geom_hbond_publ_flag
O1 H11 O2 1_645 0.84(3) 1.64(3) 2.476(3) 171(4) yes

loop_
_geom_torsion_atom_site_label_1
_geom_torsion_atom_site_label_2
_geom_torsion_atom_site_label_3
_geom_torsion_atom_site_label_4
_geom_torsion
_geom_torsion_publ_flag
Ag1 N1 C5 C4 174.3(2) no
Ag1 N1 C1 C2 -174.3(2) no
Ag1 N2 C10 C9 -179.3(2) no
Ag1 N2 C6 C7 179.4(2) no
O1 C3 C4 C5 -178.6(3) no
O2 C8 C9 C10 -178.6(2) no
N1 C1 C2 C3 0.4(4) no
N2 C6 C7 C8 -0.2(4) no
C1 C2 C3 O1 178.5(2) no
C1 C2 C3 C4 -0.5(3) no
C1 N1 C5 C4 0.2(4) no
C2 C3 C4 C5 0.5(4) no
C3 C4 C5 N1 -0.3(4) no
C5 N1 C1 C2 -0.2(3) no
C6 C7 C8 O2 178.9(2) no
C6 C7 C8 C9 -1.3(4) no
C6 N2 C10 C9 -1.2(4) no
C7 C8 C9 C10 1.6(3) no
C8 C9 C10 N2 -0.4(4) no
C10 N2 C6 C7 1.5(4) no
